data_2020865
loop_
_publ_author_name
'Kelley, Annette'
'Nalla, Sowjanya'
'Bond, Marcus R.'

_publ_section_title
;
 The square-planar to flattened-tetrahedral CuX42&#x2212;(X= Cl, Br)
 structural phase transition in 1,2,6-trimethylpyridinium salts
;
_journal_coeditor_code OG5072
_journal_issue 1
_journal_name_full 'Acta Crystallographica Section B Structural Science, Crystal Engineering and Materials'
_journal_page_first 48
_journal_page_last 60
_journal_paper_doi 10.1107/S205252061402664X
_journal_volume 71
_journal_year 2015
_chemical_formula_moiety '2(C7 H10 N), Cl4 Cu'
_chemical_formula_sum 'C14 H20 Cl4 Cu N2'
_chemical_formula_weight 421.66
_chemical_name_systematic
;
bis(2,6-dimethylpyridinium) tetrachloridocuprate(II)
;
_space_group_crystal_system orthorhombic
_space_group_IT_number 60
_space_group_name_Hall '-P 2n 2ab'
_space_group_name_H-M_alt 'P b c n'
_symmetry_space_group_name_Hall '-P 2n 2ab'
_symmetry_space_group_name_H-M 'P b c n'
_atom_sites_solution_hydrogens geom
_atom_sites_solution_primary direct
_atom_sites_solution_secondary difmap
_cell_angle_alpha 90
_cell_angle_beta 90
_cell_angle_gamma 90
_cell_formula_units_Z 4
_cell_length_a 16.9587(3)
_cell_length_b 7.88580(10)
_cell_length_c 13.8774(3)
_cell_measurement_reflns_used 3360
_cell_measurement_temperature 100(2)
_cell_measurement_theta_max 30.999
_cell_measurement_theta_min 2.91
_cell_volume 1855.87(6)
_computing_cell_refinement 'HKL Scalepack (Otwinowski & Minor 1997)'
_computing_data_collection 'Collect (Bruker AXS BV, 1997-2004)'
_computing_data_reduction 'HKL Denzo and Scalepack (Otwinowski & Minor 1997)'
_computing_molecular_graphics 'Ortep-3 for Windows (Farrugia, 1997)'
_computing_publication_material 'WinGX publication routines (Farrugia, 1999)'
_computing_structure_refinement 'SHELXL-97 (Sheldrick, 1997)'
_computing_structure_solution 'SIR92 (Giacovazzo et al, 1993)'
_diffrn_ambient_temperature 100(2)
_diffrn_detector_area_resol_mean 9
_diffrn_measured_fraction_theta_full 0.997
_diffrn_measured_fraction_theta_max 0.997
_diffrn_measurement_device '95mm CCD camera on \k-goniostat'
_diffrn_measurement_device_type KappaCCD
_diffrn_measurement_method CCD
_diffrn_radiation_monochromator graphite
_diffrn_radiation_type MoK\a
_diffrn_radiation_wavelength 0.71073
_diffrn_reflns_av_R_equivalents 0.0194
_diffrn_reflns_limit_h_max 24
_diffrn_reflns_limit_h_min -24
_diffrn_reflns_limit_k_max 11
_diffrn_reflns_limit_k_min -11
_diffrn_reflns_limit_l_max 20
_diffrn_reflns_limit_l_min -20
_diffrn_reflns_number 59438
_diffrn_reflns_reduction_process
;
 Scaled and merged with Sortav
 R.H. Blessing, (1987) Cryst. Rev. 1, 3-58
 R.H. Blessing, (1989) J. Appl. Cryst. 22, 396-397
;
_diffrn_reflns_theta_full 31.01
_diffrn_reflns_theta_max 31.01
_diffrn_reflns_theta_min 4.44
_exptl_absorpt_coefficient_mu 1.747
_exptl_absorpt_correction_T_max 0.663
_exptl_absorpt_correction_T_min 0.629
_exptl_absorpt_correction_type multi-scan
_exptl_absorpt_process_details '(DENZO/SCALEPACK; Otwinowski & Minor, 1997)'
_exptl_crystal_colour yellow
_exptl_crystal_density_diffrn 1.509
_exptl_crystal_density_method 'not measured'
_exptl_crystal_description irregular
_exptl_crystal_F_000 860
_exptl_crystal_size_max .33
_exptl_crystal_size_mid .25
_exptl_crystal_size_min .13
_refine_diff_density_max 0.507
_refine_diff_density_min -0.635
_refine_ls_extinction_method none
_refine_ls_goodness_of_fit_ref 1.082
_refine_ls_hydrogen_treatment mixed
_refine_ls_matrix_type full
_refine_ls_number_parameters 120
_refine_ls_number_reflns 2952
_refine_ls_number_restraints 0
_refine_ls_restrained_S_all 1.082
_refine_ls_R_factor_all 0.0454
_refine_ls_R_factor_gt 0.0308
_refine_ls_shift/su_max 0.001
_refine_ls_shift/su_mean 0
_refine_ls_structure_factor_coef Fsqd
_refine_ls_weighting_details 'calc w=1/[\s^2^(Fo^2^)+(0.0372P)^2^+0.9700P] where P=(Fo^2^+2Fc^2^)/3'
_refine_ls_weighting_scheme calc
_refine_ls_wR_factor_gt 0.0716
_refine_ls_wR_factor_ref 0.0782
_reflns_number_gt 2386
_reflns_number_total 2952
_reflns_threshold_expression >2sigma(I)
_cod_data_source_file og5072sup1_26lut100kortho.cif
_cod_data_source_block 26lut100kortho
_cod_original_cell_volume 1855.86(6)
_cod_database_code 2020865

loop_
_space_group_symop_operation_xyz
'x, y, z'
'-x+1/2, -y+1/2, z+1/2'
'x+1/2, -y+1/2, -z'
'-x, y, -z+1/2'
'-x, -y, -z'
'x-1/2, y-1/2, -z-1/2'
'-x-1/2, y-1/2, z'
'x, -y, z-1/2'

loop_
_atom_site_type_symbol
_atom_site_label
_atom_site_fract_x
_atom_site_fract_y
_atom_site_fract_z
_atom_site_U_iso_or_equiv
_atom_site_adp_type
_atom_site_calc_flag
_atom_site_refinement_flags
_atom_site_occupancy
_atom_site_symmetry_multiplicity
_atom_site_disorder_assembly
_atom_site_disorder_group
Cu Cu1 0.5000 0.19627(4) 0.7500 0.01663(8) Uani d S 1 2 . .
Cl Cl1 0.45461(2) 0.32504(6) 0.61533(3) 0.02629(11) Uani d . 1 1 . .
Cl Cl2 0.61240(2) 0.08444(5) 0.69371(3) 0.02111(10) Uani d . 1 1 . .
N N1 0.61990(8) 0.35374(18) 0.50879(10) 0.0182(3) Uani d . 1 1 . .
H H1 0.5746(13) 0.352(3) 0.5401(15) 0.026(5) Uiso d . 1 1 . .
C C2 0.68341(9) 0.4285(2) 0.54931(12) 0.0195(3) Uani d . 1 1 . .
C C21 0.67203(10) 0.5189(3) 0.64282(13) 0.0271(4) Uani d . 1 1 . .
H H21A 0.6433 0.4474 0.6864 0.060(8) Uiso calc R 1 1 . .
H H21B 0.6430 0.6216 0.6320 0.043(7) Uiso calc R 1 1 . .
H H21C 0.7225 0.5458 0.6701 0.048(7) Uiso calc R 1 1 . .
C C3 0.75438(10) 0.4191(2) 0.50011(13) 0.0230(3) Uani d . 1 1 . .
H H3 0.7997(13) 0.470(3) 0.5290(16) 0.030(5) Uiso d . 1 1 . .
C C4 0.75726(11) 0.3391(2) 0.41113(14) 0.0258(4) Uani d . 1 1 . .
H H4 0.8055(14) 0.332(3) 0.3788(16) 0.030(6) Uiso d . 1 1 . .
C C5 0.69008(11) 0.2682(2) 0.37218(13) 0.0238(3) Uani d . 1 1 . .
H H5 0.6899(13) 0.214(3) 0.3147(16) 0.030(6) Uiso d . 1 1 . .
C C6 0.61975(10) 0.2748(2) 0.42278(12) 0.0206(3) Uani d . 1 1 . .
C C61 0.54389(11) 0.1994(3) 0.38877(15) 0.0317(4) Uani d . 1 1 . .
H H61A 0.5303 0.1046 0.4289 0.088(11) Uiso calc R 1 1 . .
H H61B 0.5497 0.1618 0.3233 0.082(10) Uiso calc R 1 1 . .
H H61C 0.5029 0.2832 0.3922 0.071(10) Uiso calc R 1 1 . .

loop_
_atom_site_aniso_label
_atom_site_aniso_U_11
_atom_site_aniso_U_22
_atom_site_aniso_U_33
_atom_site_aniso_U_12
_atom_site_aniso_U_13
_atom_site_aniso_U_23
Cu1 0.01104(13) 0.02169(14) 0.01716(14) 0.000 0.00110(9) 0.000
Cl1 0.01537(17) 0.0362(2) 0.0273(2) 0.00237(15) 0.00065(15) 0.01257(17)
Cl2 0.01509(17) 0.0278(2) 0.02043(19) 0.00431(14) 0.00318(13) 0.00174(15)
N1 0.0146(6) 0.0222(6) 0.0177(6) -0.0015(5) 0.0007(5) 0.0016(5)
C2 0.0171(7) 0.0208(7) 0.0205(7) -0.0025(6) -0.0027(6) 0.0037(6)
C21 0.0229(8) 0.0342(10) 0.0242(9) -0.0082(7) -0.0005(7) -0.0056(7)
C3 0.0164(7) 0.0260(8) 0.0266(8) -0.0029(6) -0.0002(6) 0.0062(7)
C4 0.0199(8) 0.0283(9) 0.0291(9) 0.0038(7) 0.0074(7) 0.0071(7)
C5 0.0283(8) 0.0230(8) 0.0202(8) 0.0053(7) 0.0034(7) 0.0025(7)
C6 0.0229(8) 0.0193(8) 0.0196(8) 0.0020(6) -0.0016(6) 0.0005(6)
C61 0.0251(9) 0.0389(10) 0.0312(10) -0.0028(8) -0.0042(7) -0.0115(9)

loop_
_atom_type_symbol
_atom_type_description
_atom_type_scat_dispersion_real
_atom_type_scat_dispersion_imag
_atom_type_scat_source
C C 0.0033 0.0016 'International Tables Vol C Tables 4.2.6.8 and 6.1.1.4'
H H 0 0 'International Tables Vol C Tables 4.2.6.8 and 6.1.1.4'
N N 0.0061 0.0033 'International Tables Vol C Tables 4.2.6.8 and 6.1.1.4'
Cl Cl 0.1484 0.1585 'International Tables Vol C Tables 4.2.6.8 and 6.1.1.4'
Cu Cu 0.3201 1.2651 'International Tables Vol C Tables 4.2.6.8 and 6.1.1.4'

loop_
_geom_angle_atom_site_label_1
_geom_angle_atom_site_label_2
_geom_angle_atom_site_label_3
_geom_angle_site_symmetry_1
_geom_angle_site_symmetry_3
_geom_angle
Cl1 Cu1 Cl1 . 4_656 126.65(3)
Cl1 Cu1 Cl2 . . 100.259(15)
Cl2 Cu1 Cl1 . 4_656 100.094(15)
Cl2 Cu1 Cl2 . 4_656 133.65(3)
C6 N1 C2 . . 124.93(15)
C6 N1 H1 . . 115.4(14)
C2 N1 H1 . . 119.7(14)
N1 C2 C3 . . 117.66(15)
N1 C2 C21 . . 117.85(14)
C3 C2 C21 . . 124.47(15)
C2 C21 H21A . . 109.5
C2 C21 H21B . . 109.5
H21A C21 H21B . . 109.5
C2 C21 H21C . . 109.5
H21A C21 H21C . . 109.5
H21B C21 H21C . . 109.5
C2 C3 C4 . . 119.56(16)
C2 C3 H3 . . 118.0(13)
C4 C3 H3 . . 122.4(13)
C3 C4 C5 . . 120.27(16)
C3 C4 H4 . . 119.1(14)
C5 C4 H4 . . 120.6(14)
C4 C5 C6 . . 119.82(17)
C4 C5 H5 . . 122.7(14)
C6 C5 H5 . . 117.5(14)
C5 C6 N1 . . 117.72(16)
C5 C6 C61 . . 124.51(16)
N1 C6 C61 . . 117.77(15)
C6 C61 H61A . . 109.5
C6 C61 H61B . . 109.5
H61A C61 H61B . . 109.5
C6 C61 H61C . . 109.5
H61A C61 H61C . . 109.5
H61B C61 H61C . . 109.5

loop_
_geom_bond_atom_site_label_1
_geom_bond_atom_site_label_2
_geom_bond_site_symmetry_2
_geom_bond_distance
Cu1 Cl1 . 2.2619(4)
Cu1 Cl2 . 2.2409(4)
N1 C6 . 1.346(2)
N1 C2 . 1.351(2)
N1 H1 . 0.88(2)
C2 C3 . 1.386(2)
C2 C21 . 1.493(2)
C21 H21A . 0.9600
C21 H21B . 0.9600
C21 H21C . 0.9600
C3 C4 . 1.388(3)
C3 H3 . 0.95(2)
C4 C5 . 1.379(3)
C4 H4 . 0.93(2)
C5 C6 . 1.385(2)
C5 H5 . 0.90(2)
C6 C61 . 1.494(2)
C61 H61A . 0.9600
C61 H61B . 0.9600
C61 H61C . 0.9600

_cod_database_fobs_code 2020865
